data_4341306
loop_
_publ_author_name
'L\"udtke, Tobias'
'Schmidt, Alexander'
'G\"obel, Caren'
'Fischer, Anna'
'Becker, Nils'
'Reimann, Christoph'
'Bredow, Thomas'
'Dronskowski, Richard'
'Lerch, Martin'

_publ_section_title
;
 Synthesis and Crystal Structure of \d-TaON, a Metastable Polymorph of
 Tantalum Oxide Nitride.
;
_journal_issue 21
_journal_name_full 'Inorganic chemistry'
_journal_page_first 11691
_journal_page_last 11698
_journal_paper_doi 10.1021/ic501726m
_journal_volume 53
_journal_year 2014
_chemical_compound_source synthetic
_chemical_formula_iupac 'Ta N O (tI12)'
_chemical_formula_sum 'N O Ta'
_chemical_formula_weight 210.96
_chemical_name_common 'delta tantalum oxide nitride'
_chemical_name_systematic 'tantalum oxide nitride (anatase type)'
_space_group_IT_number 141
_symmetry_cell_setting tetragonal
_symmetry_space_group_name_Hall '-I 4bd 2'
_symmetry_space_group_name_H-M 'I 41/a m d :2'
_atom_sites_solution_hydrogens notdet
_atom_sites_solution_primary other
_atom_sites_solution_secondary notdet
_cell_angle_alpha 90.00000
_cell_angle_beta 90.00000
_cell_angle_gamma 90.00000
_cell_formula_units_Z 4
_cell_length_a 3.91954(16)
_cell_length_b 3.91954(16)
_cell_length_c 10.1132(5)
_cell_measurement_temperature 293
_cell_volume 155.367(12)
_computing_data_collection 'X'Pert Data Collector (PANalytical, 2008)'
_computing_molecular_graphics 'Diamond (Brandenburg, 2013)'
_computing_publication_material 'WinPLOTR (Roisnel, 2001)'
_computing_structure_refinement 'FULLPROF (Rodr\'iguez-Carvajal, 1993)'
_computing_structure_solution 'ICSD (Bergerhoff, 1987)'
_diffrn_ambient_temperature 293
_diffrn_detector 'solid-state RTMS detector'
_diffrn_detector_type 'PANalytical PIXcel'
_diffrn_measurement_device '\q-\q geometry diffractometer'
_diffrn_measurement_device_type 'PANalytical X'Pert Pro'
_diffrn_measurement_method 'profile data from \q/2\q scans'
_diffrn_radiation_monochromator none
_diffrn_radiation_probe x-ray
_diffrn_radiation_type 'Cu K\a'
_diffrn_radiation_wavelength 1.541874
_diffrn_source 'sealed X-ray tube'
_diffrn_source_current 40
_diffrn_source_target Cu
_diffrn_source_type 'Philips PW3373-10'
_diffrn_source_voltage 40
_exptl_absorpt_coefficient_mu 126.094
_exptl_absorpt_correction_type none
_exptl_crystal_density_diffrn 9.019
_exptl_crystal_density_method 'not measured'
_exptl_crystal_F_000 352
_pd_block_id 2014-05-08T15:55|dalta-TaON|D.Wiedemann|PanXPertPro#11054622
_pd_char_colour 'dark red'
_pd_instr_geometry Bragg-Brentano
_pd_meas_2theta_range_inc 0.013002
_pd_meas_2theta_range_max 119.98400
_pd_meas_2theta_range_min 5.09000
_pd_meas_number_of_points 8839
_pd_meas_scan_method step
_pd_prep_conditions
; ammonolysis of amourphous tantalum oxide, kept at temperature for one hour,
unmonitored cooling to ambient temperature
;
_pd_prep_pressure 101
_pd_prep_temperature 1033
_pd_proc_2theta_range_inc 0.013002
_pd_proc_2theta_range_max 119.8996
_pd_proc_2theta_range_min 5.0056
_pd_proc_info_data_reduction
; As data had been measured using an automatic divergence slit, they have been
converted to a fixed divergence slit using PANalytical X'Pert HighScore Plus
2.2d (PANalytical B. V., Netherlands, 2008).
;
_pd_proc_info_excluded_regions ' from 0.00 to 10.00: inclined inset'
_pd_proc_ls_background_function
; manual background (visual estimation, refined heights) with linear
interpolation
;
_pd_proc_ls_profile_function
; pseudo-Voigt profile:
U = -0.05(4), V = 0.50(3), W = -0.014(4), \h~0~ = 0.59(3), X = 0.0076(6),
asymmetry correction (whole profile):
A~S~(z) = 1+[P~1~F~a~(z)+P~2~F~b~(z)]/tanh(\q~h~)
with P~1~ = -0.015(6), P~2~ = 0.0190(9)
;
_pd_proc_ls_prof_R_factor 0.015575
_pd_proc_ls_prof_wR_expected 0.011543
_pd_proc_ls_prof_wR_factor 0.020203
_pd_proc_wavelength 1.540560
_pd_spec_mounting 'drifted powder on off-cut Si'
_pd_spec_mount_mode reflection
_pd_spec_size_axial 10
_pd_spec_size_thick 0.2
_refine_ls_goodness_of_fit_all 1.75
_refine_ls_number_parameters 98
_refine_ls_number_reflns 92
_refine_ls_number_restraints 0
_refine_ls_R_factor_all 0.0073
_refine_ls_R_I_factor 0.0141
_cod_data_source_file ic501726m_si_002.cif
_cod_data_source_block delta-TaON
_cod_depositor_comments 'Adding full bibliography for 4341306.cif.'
_cod_original_cell_volume 155.367(15)
_cod_original_sg_symbol_H-M 'I 41/a m d'
_cod_original_formula_sum 'N1 O1 Ta1'
_cod_database_code 4341306
_pd_proc_ls_prof_cr_factor 0.059394
_pd_proc_ls_prof_cwr_factor 0.061841
_pd_proc_ls_prof_cwr_expected 0.035333
_pd_proc_ls_prof_chi2 3.0633
_pd_proc_ls_prof_echi2 3.0698

loop_
_symmetry_equiv_pos_as_xyz
x,y,z
-y+1/4,x+3/4,z+1/4
-x+1/2,-y,z+1/2
y+1/4,-x+1/4,z+3/4
-x,y,z
y+3/4,x+3/4,z+1/4
x+1/2,-y,z+1/2
-y+3/4,-x+1/4,z+3/4
-x,-y,-z
y+3/4,-x+1/4,-z+3/4
x+1/2,y,-z+1/2
-y+3/4,x+3/4,-z+1/4
x,-y,-z
-y+1/4,-x+1/4,-z+3/4
-x+1/2,y,-z+1/2
y+1/4,x+3/4,-z+1/4
x+1/2,y+1/2,z+1/2
-y+3/4,x+1/4,z+3/4
-x,-y+1/2,z
y+3/4,-x+3/4,z+1/4
-x+1/2,y+1/2,z+1/2
y+1/4,x+1/4,z+3/4
x,-y+1/2,z
-y+1/4,-x+3/4,z+1/4
-x+1/2,-y+1/2,-z+1/2
y+1/4,-x+3/4,-z+1/4
x,y+1/2,-z
-y+1/4,x+1/4,-z+3/4
x+1/2,-y+1/2,-z+1/2
-y+3/4,-x+3/4,-z+1/4
-x,y+1/2,-z
y+3/4,x+1/4,-z+3/4

loop_
_atom_site_label
_atom_site_fract_x
_atom_site_fract_y
_atom_site_fract_z
_atom_site_U_iso_or_equiv
_atom_site_occupancy
_atom_site_adp_type
_atom_site_type_symbol
Ta1 0.00000 0.25000 0.37500 0.01684 1.00000 Uiso Ta
N1 0.00000 0.25000 0.5789(7) 0.01817 0.50000 Uiso N
O1 0.00000 0.25000 0.5789(7) 0.01817 0.50000 Uiso O

loop_
_atom_type_symbol
_atom_type_scat_Cromer_Mann_a1
_atom_type_scat_Cromer_Mann_b1
_atom_type_scat_Cromer_Mann_a2
_atom_type_scat_Cromer_Mann_b2
_atom_type_scat_Cromer_Mann_a3
_atom_type_scat_Cromer_Mann_b3
_atom_type_scat_Cromer_Mann_a4
_atom_type_scat_Cromer_Mann_b4
_atom_type_scat_Cromer_Mann_c
_atom_type_scat_dispersion_real
_atom_type_scat_dispersion_imag
_atom_type_scat_source
Ta 29.20240 1.77333 15.22930 9.37046 14.51350 0.29598 4.76492 63.36440 9.24354 -6.35100 5.27100 International_Tables_for_Crystallography_Vol.C(1991)_Tables_6.1.1.4_and_6.1.1.5
N 12.21260 0.00570 3.13220 9.89330 2.01250 28.99750 1.16630 0.58260 -11.52900 0.02900 0.01800 International_Tables_for_Crystallography_Vol.C(1991)_Tables_6.1.1.4_and_6.1.1.5
O 3.04850 13.27710 2.28680 5.70110 1.54630 0.32390 0.86700 32.90890 0.25080 0.04700 0.03200 International_Tables_for_Crystallography_Vol.C(1991)_Tables_6.1.1.4_and_6.1.1.5

loop_
_geom_angle_atom_site_label_1
_geom_angle_atom_site_label_2
_geom_angle_atom_site_label_3
_geom_angle
_geom_angle_site_symmetry_1
_geom_angle_site_symmetry_3
N1 Ta1 N1 103.4(4) 1_555 4_454
N1 Ta1 N1 103.4(4) 1_555 4_554
N1 Ta1 N1 76.6(3) 1_555 9_556
N1 Ta1 N1 76.6(3) 1_555 9_566
N1 Ta1 N1 180.0(6) 1_555 10_455
N1 Ta1 O1 103.4(4) 1_555 4_454
N1 Ta1 O1 103.4(4) 1_555 4_554
N1 Ta1 O1 76.6(3) 1_555 9_556
N1 Ta1 O1 76.6(3) 1_555 9_566
N1 Ta1 O1 180.0(6) 1_555 10_455
N1 Ta1 N1 153.24(7) 4_454 4_554
N1 Ta1 N1 93.07(15) 4_454 9_556
N1 Ta1 N1 93.07(15) 4_454 9_566
N1 Ta1 N1 76.6(3) 4_454 10_455
N1 Ta1 O1 103.4(4) 4_454 1_555
N1 Ta1 O1 153.24(7) 4_454 4_554
N1 Ta1 O1 93.07(15) 4_454 9_556
N1 Ta1 O1 93.07(15) 4_454 9_566
N1 Ta1 O1 76.6(3) 4_454 10_455
N1 Ta1 N1 93.07(15) 4_554 9_556
N1 Ta1 N1 93.07(15) 4_554 9_566
N1 Ta1 N1 76.6(3) 4_554 10_455
N1 Ta1 O1 103.4(4) 4_554 1_555
N1 Ta1 O1 153.24(7) 4_554 4_454
N1 Ta1 O1 93.07(15) 4_554 9_556
N1 Ta1 O1 93.07(15) 4_554 9_566
N1 Ta1 O1 76.6(3) 4_554 10_455
N1 Ta1 N1 153.24(7) 9_556 9_566
N1 Ta1 N1 103.4(4) 9_556 10_455
N1 Ta1 O1 76.6(3) 9_556 1_555
N1 Ta1 O1 93.07(15) 9_556 4_454
N1 Ta1 O1 93.07(15) 9_556 4_554
N1 Ta1 O1 153.24(7) 9_556 9_566
N1 Ta1 O1 103.4(4) 9_556 10_455
N1 Ta1 N1 103.4(4) 9_566 10_455
N1 Ta1 O1 76.6(3) 9_566 1_555
N1 Ta1 O1 93.07(15) 9_566 4_454
N1 Ta1 O1 93.07(15) 9_566 4_554
N1 Ta1 O1 153.24(7) 9_566 9_556
N1 Ta1 O1 103.4(4) 9_566 10_455
N1 Ta1 O1 180.0(6) 10_455 1_555
N1 Ta1 O1 76.6(3) 10_455 4_454
N1 Ta1 O1 76.6(3) 10_455 4_554
N1 Ta1 O1 103.4(4) 10_455 9_556
N1 Ta1 O1 103.4(4) 10_455 9_566
O1 Ta1 O1 103.4(4) 1_555 4_454
O1 Ta1 O1 103.4(4) 1_555 4_554
O1 Ta1 O1 76.6(3) 1_555 9_556
O1 Ta1 O1 76.6(3) 1_555 9_566
O1 Ta1 O1 180.0(6) 1_555 10_455
O1 Ta1 O1 153.24(7) 4_454 4_554
O1 Ta1 O1 93.07(15) 4_454 9_556
O1 Ta1 O1 93.07(15) 4_454 9_566
O1 Ta1 O1 76.6(3) 4_454 10_455
O1 Ta1 O1 93.07(15) 4_554 9_556
O1 Ta1 O1 93.07(15) 4_554 9_566
O1 Ta1 O1 76.6(3) 4_554 10_455
O1 Ta1 O1 153.24(7) 9_556 9_566
O1 Ta1 O1 103.4(4) 9_556 10_455
O1 Ta1 O1 103.4(4) 9_566 10_455
Ta1 N1 Ta1 103.4(2) 1_555 2_545
Ta1 N1 Ta1 103.4(2) 1_555 2_555
Ta1 N1 N1 50.8(2) 1_555 9_556
Ta1 N1 N1 50.8(2) 1_555 9_566
Ta1 N1 N1 108.6(3) 1_555 12_446
Ta1 N1 N1 108.6(3) 1_555 12_456
Ta1 N1 N1 108.6(3) 1_555 12_546
Ta1 N1 N1 108.6(3) 1_555 12_556
Ta1 N1 O1 50.8(2) 1_555 9_556
Ta1 N1 O1 50.8(2) 1_555 9_566
Ta1 N1 O1 108.6(3) 1_555 12_446
Ta1 N1 O1 108.6(3) 1_555 12_456
Ta1 N1 O1 108.6(3) 1_555 12_546
Ta1 N1 O1 108.6(3) 1_555 12_556
Ta1 N1 Ta1 153.24(7) 2_545 2_555
Ta1 N1 N1 52.5(2) 2_545 9_556
Ta1 N1 N1 154.2(2) 2_545 9_566
Ta1 N1 N1 125.32(8) 2_545 12_456
Ta1 N1 N1 125.32(8) 2_545 12_556
Ta1 N1 O1 52.5(2) 2_545 9_556
Ta1 N1 O1 154.2(2) 2_545 9_566
Ta1 N1 O1 125.32(8) 2_545 12_456
Ta1 N1 O1 125.32(8) 2_545 12_556
Ta1 N1 N1 154.2(2) 2_555 9_556
Ta1 N1 N1 52.5(2) 2_555 9_566
Ta1 N1 N1 125.32(8) 2_555 12_446
Ta1 N1 N1 125.32(8) 2_555 12_546
Ta1 N1 O1 154.2(2) 2_555 9_556
Ta1 N1 O1 52.5(2) 2_555 9_566
Ta1 N1 O1 125.32(8) 2_555 12_446
Ta1 N1 O1 125.32(8) 2_555 12_546
N1 N1 N1 101.7(2) 9_556 9_566
N1 N1 N1 71.4(3) 9_556 12_446
N1 N1 N1 136.1(3) 9_556 12_456
N1 N1 N1 71.4(3) 9_556 12_546
N1 N1 N1 136.1(3) 9_556 12_556
N1 N1 O1 101.7(2) 9_556 9_566
N1 N1 O1 71.4(3) 9_556 12_446
N1 N1 O1 136.1(3) 9_556 12_456
N1 N1 O1 71.4(3) 9_556 12_546
N1 N1 O1 136.1(3) 9_556 12_556
N1 N1 N1 136.1(3) 9_566 12_446
N1 N1 N1 71.4(3) 9_566 12_456
N1 N1 N1 136.1(3) 9_566 12_546
N1 N1 N1 71.4(3) 9_566 12_556
N1 N1 O1 101.7(2) 9_566 9_556
N1 N1 O1 136.1(3) 9_566 12_446
N1 N1 O1 71.4(3) 9_566 12_456
N1 N1 O1 136.1(3) 9_566 12_546
N1 N1 O1 71.4(3) 9_566 12_556
N1 N1 N1 84.16(9) 12_446 12_456
N1 N1 N1 84.16(9) 12_446 12_546
N1 N1 N1 142.81(9) 12_446 12_556
N1 N1 O1 71.4(3) 12_446 9_556
N1 N1 O1 136.1(3) 12_446 9_566
N1 N1 O1 84.16(9) 12_446 12_456
N1 N1 O1 84.16(9) 12_446 12_546
N1 N1 O1 142.81(9) 12_446 12_556
N1 N1 N1 142.81(9) 12_456 12_546
N1 N1 N1 84.16(9) 12_456 12_556
N1 N1 O1 136.1(3) 12_456 9_556
N1 N1 O1 71.4(3) 12_456 9_566
N1 N1 O1 84.16(9) 12_456 12_446
N1 N1 O1 142.81(9) 12_456 12_546
N1 N1 O1 84.16(9) 12_456 12_556
N1 N1 N1 84.16(9) 12_546 12_556
N1 N1 O1 71.4(3) 12_546 9_556
N1 N1 O1 136.1(3) 12_546 9_566
N1 N1 O1 84.16(9) 12_546 12_446
N1 N1 O1 142.81(9) 12_546 12_456
N1 N1 O1 84.16(9) 12_546 12_556
N1 N1 O1 136.1(3) 12_556 9_556
N1 N1 O1 71.4(3) 12_556 9_566
N1 N1 O1 142.81(9) 12_556 12_446
N1 N1 O1 84.16(9) 12_556 12_456
N1 N1 O1 84.16(9) 12_556 12_546
O1 N1 O1 101.7(2) 9_556 9_566
O1 N1 O1 71.4(3) 9_556 12_446
O1 N1 O1 136.1(3) 9_556 12_456
O1 N1 O1 71.4(3) 9_556 12_546
O1 N1 O1 136.1(3) 9_556 12_556
O1 N1 O1 136.1(3) 9_566 12_446
O1 N1 O1 71.4(3) 9_566 12_456
O1 N1 O1 136.1(3) 9_566 12_546
O1 N1 O1 71.4(3) 9_566 12_556
O1 N1 O1 84.16(9) 12_446 12_456
O1 N1 O1 84.16(9) 12_446 12_546
O1 N1 O1 142.81(9) 12_446 12_556
O1 N1 O1 142.81(9) 12_456 12_546
O1 N1 O1 84.16(9) 12_456 12_556
O1 N1 O1 84.16(9) 12_546 12_556
Ta1 O1 Ta1 103.4(2) 1_555 2_545
Ta1 O1 Ta1 103.4(2) 1_555 2_555
Ta1 O1 N1 50.8(2) 1_555 9_556
Ta1 O1 N1 50.8(2) 1_555 9_566
Ta1 O1 N1 108.6(3) 1_555 12_446
Ta1 O1 N1 108.6(3) 1_555 12_456
Ta1 O1 N1 108.6(3) 1_555 12_546
Ta1 O1 N1 108.6(3) 1_555 12_556
Ta1 O1 O1 50.8(2) 1_555 9_556
Ta1 O1 O1 50.8(2) 1_555 9_566
Ta1 O1 O1 108.6(3) 1_555 12_446
Ta1 O1 O1 108.6(3) 1_555 12_456
Ta1 O1 O1 108.6(3) 1_555 12_546
Ta1 O1 O1 108.6(3) 1_555 12_556
Ta1 O1 Ta1 153.24(7) 2_545 2_555
Ta1 O1 N1 52.5(2) 2_545 9_556
Ta1 O1 N1 154.2(2) 2_545 9_566
Ta1 O1 N1 125.32(8) 2_545 12_456
Ta1 O1 N1 125.32(8) 2_545 12_556
Ta1 O1 O1 52.5(2) 2_545 9_556
Ta1 O1 O1 154.2(2) 2_545 9_566
Ta1 O1 O1 125.32(8) 2_545 12_456
Ta1 O1 O1 125.32(8) 2_545 12_556
Ta1 O1 N1 154.2(2) 2_555 9_556
Ta1 O1 N1 52.5(2) 2_555 9_566
Ta1 O1 N1 125.32(8) 2_555 12_446
Ta1 O1 N1 125.32(8) 2_555 12_546
Ta1 O1 O1 154.2(2) 2_555 9_556
Ta1 O1 O1 52.5(2) 2_555 9_566
Ta1 O1 O1 125.32(8) 2_555 12_446
Ta1 O1 O1 125.32(8) 2_555 12_546
N1 O1 N1 101.7(2) 9_556 9_566
N1 O1 N1 71.4(3) 9_556 12_446
N1 O1 N1 136.1(3) 9_556 12_456
N1 O1 N1 71.4(3) 9_556 12_546
N1 O1 N1 136.1(3) 9_556 12_556
N1 O1 O1 101.7(2) 9_556 9_566
N1 O1 O1 71.4(3) 9_556 12_446
N1 O1 O1 136.1(3) 9_556 12_456
N1 O1 O1 71.4(3) 9_556 12_546
N1 O1 O1 136.1(3) 9_556 12_556
N1 O1 N1 136.1(3) 9_566 12_446
N1 O1 N1 71.4(3) 9_566 12_456
N1 O1 N1 136.1(3) 9_566 12_546
N1 O1 N1 71.4(3) 9_566 12_556
N1 O1 O1 101.7(2) 9_566 9_556
N1 O1 O1 136.1(3) 9_566 12_446
N1 O1 O1 71.4(3) 9_566 12_456
N1 O1 O1 136.1(3) 9_566 12_546
N1 O1 O1 71.4(3) 9_566 12_556
N1 O1 N1 84.16(9) 12_446 12_456
N1 O1 N1 84.16(9) 12_446 12_546
N1 O1 N1 142.81(9) 12_446 12_556
N1 O1 O1 71.4(3) 12_446 9_556
N1 O1 O1 136.1(3) 12_446 9_566
N1 O1 O1 84.16(9) 12_446 12_456
N1 O1 O1 84.16(9) 12_446 12_546
N1 O1 O1 142.81(9) 12_446 12_556
N1 O1 N1 142.81(9) 12_456 12_546
N1 O1 N1 84.16(9) 12_456 12_556
N1 O1 O1 136.1(3) 12_456 9_556
N1 O1 O1 71.4(3) 12_456 9_566
N1 O1 O1 84.16(9) 12_456 12_446
N1 O1 O1 142.81(9) 12_456 12_546
N1 O1 O1 84.16(9) 12_456 12_556
N1 O1 N1 84.16(9) 12_546 12_556
N1 O1 O1 71.4(3) 12_546 9_556
N1 O1 O1 136.1(3) 12_546 9_566
N1 O1 O1 84.16(9) 12_546 12_446
N1 O1 O1 142.81(9) 12_546 12_456
N1 O1 O1 84.16(9) 12_546 12_556
N1 O1 O1 136.1(3) 12_556 9_556
N1 O1 O1 71.4(3) 12_556 9_566
N1 O1 O1 142.81(9) 12_556 12_446
N1 O1 O1 84.16(9) 12_556 12_456
N1 O1 O1 84.16(9) 12_556 12_546
O1 O1 O1 101.7(2) 9_556 9_566
O1 O1 O1 71.4(3) 9_556 12_446
O1 O1 O1 136.1(3) 9_556 12_456
O1 O1 O1 71.4(3) 9_556 12_546
O1 O1 O1 136.1(3) 9_556 12_556
O1 O1 O1 136.1(3) 9_566 12_446
O1 O1 O1 71.4(3) 9_566 12_456
O1 O1 O1 136.1(3) 9_566 12_546
O1 O1 O1 71.4(3) 9_566 12_556
O1 O1 O1 84.16(9) 12_446 12_456
O1 O1 O1 84.16(9) 12_446 12_546
O1 O1 O1 142.81(9) 12_446 12_556
O1 O1 O1 142.81(9) 12_456 12_546
O1 O1 O1 84.16(9) 12_456 12_556
O1 O1 O1 84.16(9) 12_546 12_556

loop_
_geom_bond_atom_site_label_1
_geom_bond_atom_site_label_2
_geom_bond_distance
_geom_bond_site_symmetry_2
Ta1 N1 2.062(7) 1_555
Ta1 N1 2.0145(16) 4_454
Ta1 N1 2.0145(16) 4_554
Ta1 N1 2.0145(16) 9_556
Ta1 N1 2.0145(16) 9_566
Ta1 N1 2.062(7) 10_455
Ta1 O1 2.062(7) 1_555
Ta1 O1 2.0145(16) 4_454
Ta1 O1 2.0145(16) 4_554
Ta1 O1 2.0145(16) 9_556
Ta1 O1 2.0145(16) 9_566
Ta1 O1 2.062(7) 10_455
N1 Ta1 2.062(7) 1_555
N1 Ta1 2.0145(16) 2_545
N1 Ta1 2.0145(16) 2_555
N1 N1 2.527(6) 9_556
N1 N1 2.527(6) 9_566
N1 N1 2.924(3) 12_446
N1 N1 2.924(3) 12_456
N1 N1 2.924(3) 12_546
N1 N1 2.924(3) 12_556
N1 O1 2.527(6) 9_556
N1 O1 2.527(6) 9_566
N1 O1 2.924(3) 12_446
N1 O1 2.924(3) 12_456
N1 O1 2.924(3) 12_546
N1 O1 2.924(3) 12_556
O1 Ta1 2.062(7) 1_555
O1 Ta1 2.0145(16) 2_545
O1 Ta1 2.0145(16) 2_555
O1 N1 2.527(6) 9_556
O1 N1 2.527(6) 9_566
O1 N1 2.924(3) 12_446
O1 N1 2.924(3) 12_456
O1 N1 2.924(3) 12_546
O1 N1 2.924(3) 12_556
O1 O1 2.527(6) 9_556
O1 O1 2.527(6) 9_566
O1 O1 2.924(3) 12_446
O1 O1 2.924(3) 12_456
O1 O1 2.924(3) 12_546
O1 O1 2.924(3) 12_556

loop_
_pd_phase_id
_pd_phase_mass_%
_pd_phase_name
_pd_phase_block_id
1 35 \d-TaON 2014-05-08T15:55|delta-TaON|D.Wiedemann|PanXPertPro#11054622
2 45 Ta~3~N~5~ .
3 20 \b-TaON .
